data_7241537
loop_
_publ_author_name
'Song, Xue-Qin'
'Xia, Xue-Li'
'Song, Fu-Qiang'
'Liu, Guo-Hua'
'Wang, Li'

_publ_section_title
;
 Tuning the coordination behavior of an unexplored asymmetric multidentate
 ligand for developing diverse heterometallic architectures with
 luminescent and magnetic properties
;
_journal_issue 4
_journal_name_full CrystEngComm
_journal_page_first 1000
_journal_page_last 1012
_journal_paper_doi 10.1039/D0CE01298J
_journal_volume 23
_journal_year 2021
_chemical_formula_moiety 'C50 H60 N4 Ni3 O26 Tb2, 2(C2 H3 N), H2 O'
_chemical_formula_sum 'C54 H68 N6 Ni3 O27 Tb2'
_chemical_formula_weight 1727.11
_space_group_crystal_system triclinic
_space_group_IT_number 2
_space_group_name_Hall '-P 1'
_space_group_name_H-M_alt 'P -1'
_atom_sites_solution_hydrogens mixed
_audit_creation_date 2019-11-27
_audit_creation_method
;
Olex2 1.2
(compiled 2018.05.29 svn.r3508 for OlexSys, GUI svn.r5506)
;
_audit_update_record
;
2020-07-19 deposited with the CCDC.	2020-11-23 downloaded from the CCDC.
;
_cell_angle_alpha 99.724(3)
_cell_angle_beta 93.835(3)
_cell_angle_gamma 102.377(3)
_cell_formula_units_Z 2
_cell_length_a 11.3623(4)
_cell_length_b 15.8821(6)
_cell_length_c 20.2160(6)
_cell_measurement_reflns_used 7902
_cell_measurement_temperature 173(10)
_cell_measurement_theta_max 69.7320
_cell_measurement_theta_min 9.3850
_cell_volume 3491.9(2)
_computing_molecular_graphics 'Olex2 (Dolomanov et al., 2009)'
_computing_publication_material 'Olex2 (Dolomanov et al., 2009)'
_computing_structure_refinement 'XL (Sheldrick, 2008)'
_diffrn_ambient_temperature 173(10)
_diffrn_detector_area_resol_mean 16.0733
_diffrn_measured_fraction_theta_full 0.965
_diffrn_measured_fraction_theta_max 0.940
_diffrn_measurement_device_type 'SuperNova, Dual, Cu at zero, Eos'
_diffrn_measurement_method '\w scans'
_diffrn_radiation_type CuK\a
_diffrn_radiation_wavelength 1.54184
_diffrn_reflns_av_R_equivalents 0.0460
_diffrn_reflns_av_unetI/netI 0.0656
_diffrn_reflns_Laue_measured_fraction_full 0.965
_diffrn_reflns_Laue_measured_fraction_max 0.940
_diffrn_reflns_limit_h_max 13
_diffrn_reflns_limit_h_min -10
_diffrn_reflns_limit_k_max 17
_diffrn_reflns_limit_k_min -19
_diffrn_reflns_limit_l_max 21
_diffrn_reflns_limit_l_min -24
_diffrn_reflns_number 22868
_diffrn_reflns_point_group_measured_fraction_full 0.965
_diffrn_reflns_point_group_measured_fraction_max 0.940
_diffrn_reflns_theta_full 67.684
_diffrn_reflns_theta_max 70.283
_diffrn_reflns_theta_min 3.979
_diffrn_source 'SuperNova (Cu) X-ray Source'
_exptl_absorpt_coefficient_mu 11.330
_exptl_absorpt_correction_T_max 1.0000
_exptl_absorpt_correction_T_min 0.4581
_exptl_absorpt_correction_type multi-scan
_exptl_crystal_colour green
_exptl_crystal_density_diffrn 1.643
_exptl_crystal_description block
_exptl_crystal_F_000 1728
_exptl_crystal_size_max 0.18
_exptl_crystal_size_mid 0.16
_exptl_crystal_size_min 0.12
_refine_diff_density_max 0.980
_refine_diff_density_min -1.030
_refine_diff_density_rms 0.106
_refine_ls_extinction_method none
_refine_ls_goodness_of_fit_ref 1.037
_refine_ls_hydrogen_treatment mixed
_refine_ls_matrix_type full
_refine_ls_number_parameters 850
_refine_ls_number_reflns 12520
_refine_ls_number_restraints 3
_refine_ls_restrained_S_all 1.037
_refine_ls_R_factor_all 0.0516
_refine_ls_R_factor_gt 0.0395
_refine_ls_shift/su_max 0.002
_refine_ls_shift/su_mean 0.000
_refine_ls_structure_factor_coef Fsqd
_refine_ls_weighting_details 'w=1/[\s^2^(Fo^2^)+(0.0436P)^2^] where P=(Fo^2^+2Fc^2^)/3'
_refine_ls_weighting_scheme calc
_refine_ls_wR_factor_gt 0.0957
_refine_ls_wR_factor_ref 0.1041
_reflns_Friedel_coverage 0.000
_reflns_number_gt 10407
_reflns_number_total 12520
_reflns_threshold_expression 'I > 2\s(I)'
_cod_data_source_file d0ce01298j2.cif
_cod_data_source_block sxq_l5nitb_sq_s
_cod_depositor_comments 'Adding full bibliography for 7241533--7241538.cif.'
_cod_original_cell_volume 3492.0(2)
_cod_database_code 7241537
_shelx_shelxl_version_number 2014/7
_shelx_space_group_comment
;
The symmetry employed for this shelxl refinement is uniquely defined
by the following loop, which should always be used as a source of
symmetry information in preference to the above space-group names.
They are only intended as comments.
;
_olex2_refinement_description
;
1. Fixed Uiso
 At 1.2 times of:
  All C(H,H) groups, H5 of C5, H4 of C4, H3 of C3, H10 of C10, H12 of C12,
  H14 of C14, H15 of C15, H16 of C16, H22 of C22, H23 of C23, H24 of C24, H27
  of C27, H29 of C29, H33 of C33, H34 of C34, H35 of C35, H26 of O26, H25 of
  O25, All N(H) groups
 At 1.5 times of:
  All C(H,H,H) groups, H4B of C54, H9 of O9, All O(H,H) groups
2. Restrained distances
 O9-H9
 0.85 with sigma of 0.01
 C29-H9
 1.915012 with sigma of 0.02
 Ni3-H9
 2.828925 with sigma of 0.02
3.a Riding coordinates:
 O25(H25)
3.b Free rotating group:
 O27(H27A,H27B)
3.c Ternary CH refined with riding coordinates:
 C10(H10), C29(H29), O26(H26)
3.d Secondary CH2 refined with riding coordinates:
 C9(H9A,H9B), C11(H11A,H11B), C28(H28A,H28B), C30(H30A,H30B)
3.e Aromatic/amide H refined with riding coordinates:
 C3(H3), C4(H4), C5(H5), C12(H12), C14(H14), C15(H15), C16(H16), C22(H22),
 C23(H23), C24(H24), C27(H27), C33(H33), C34(H34), C35(H35), N1(H1), N4(H4A)
3.f Idealised Me refined as rotating group:
 C1(H1A,H1B,H1C), C19(H19A,H19B,H19C), C20(H20A,H20B,H20C), C38(H38A,H38B,
 H38C), C39(H39A,H39B,H39C), C42(H42A,H42B,H42C), C43(H43A,H43B,H43C), C45(H45A,
 H45B,H45C), C48(H48A,H48B,H48C), C50(H50A,H50B,H50C), C51(H51A,H51B,H51C),
 C53(H53A,H53B,H53C)
;
_olex2_submission_special_instructions 'No special instructions were received'

loop_
_space_group_symop_operation_xyz
'x, y, z'
'-x, -y, -z'

loop_
_atom_site_label
_atom_site_type_symbol
_atom_site_fract_x
_atom_site_fract_y
_atom_site_fract_z
_atom_site_U_iso_or_equiv
_atom_site_adp_type
_atom_site_occupancy
_atom_site_site_symmetry_order
_atom_site_calc_flag
_atom_site_refinement_flags_posn
_atom_site_refinement_flags_adp
_atom_site_refinement_flags_occupancy
_atom_site_disorder_assembly
_atom_site_disorder_group
Tb1 Tb 0.73352(2) 0.04738(2) 0.28815(2) 0.02079(7) Uani 1 1 d . . . . .
Tb2 Tb 0.98957(2) 0.40443(2) 0.17685(2) 0.02150(7) Uani 1 1 d . . . . .
Ni1 Ni 0.85579(7) 0.22169(5) 0.06610(3) 0.02054(15) Uani 1 1 d . . . . .
Ni2 Ni 0.79188(6) 0.24778(5) 0.23752(3) 0.01921(15) Uani 1 1 d . . . . .
Ni3 Ni 0.91315(7) 0.21484(5) 0.39686(4) 0.02151(16) Uani 1 1 d D . . . .
C1 C 0.5589(6) -0.1404(4) 0.3428(3) 0.0528(17) Uani 1 1 d . . . . .
H1A H 0.6095 -0.1080 0.3829 0.079 Uiso 1 1 calc GR . . . .
H1B H 0.5713 -0.1990 0.3335 0.079 Uiso 1 1 calc GR . . . .
H1C H 0.4754 -0.1426 0.3494 0.079 Uiso 1 1 calc GR . . . .
C2 C 0.5341(4) -0.1425(3) 0.2239(2) 0.0262(9) Uani 1 1 d . . . . .
C3 C 0.4361(4) -0.2120(3) 0.2131(3) 0.0315(10) Uani 1 1 d . . . . .
H3 H 0.4021 -0.2335 0.2492 0.038 Uiso 1 1 calc R . . . .
C4 C 0.3871(5) -0.2506(3) 0.1462(3) 0.0346(11) Uani 1 1 d . . . . .
H4 H 0.3214 -0.2987 0.1380 0.042 Uiso 1 1 calc R . . . .
C5 C 0.4361(4) -0.2173(3) 0.0931(3) 0.0296(10) Uani 1 1 d . . . . .
H5 H 0.4015 -0.2422 0.0493 0.035 Uiso 1 1 calc R . . . .
C6 C 0.5381(4) -0.1462(3) 0.1039(2) 0.0223(9) Uani 1 1 d . . . . .
C7 C 0.5913(4) -0.1096(3) 0.1707(2) 0.0214(8) Uani 1 1 d . . . . .
C8 C 0.5852(4) -0.1140(3) 0.0436(2) 0.0233(9) Uani 1 1 d . . . . .
C9 C 0.7519(4) -0.0147(3) 0.0031(2) 0.0241(9) Uani 1 1 d . . . . .
H9A H 0.7463 -0.0617 -0.0353 0.029 Uiso 1 1 calc R . . . .
H9B H 0.8369 0.0067 0.0201 0.029 Uiso 1 1 calc R . . . .
C10 C 0.7063(4) 0.0600(3) -0.0213(2) 0.0238(9) Uani 1 1 d . . . . .
H10 H 0.6270 0.0362 -0.0476 0.029 Uiso 1 1 calc R . . . .
C11 C 0.7950(4) 0.1043(3) -0.0651(2) 0.0273(9) Uani 1 1 d . . . . .
H11A H 0.8220 0.0602 -0.0958 0.033 Uiso 1 1 calc R . . . .
H11B H 0.7552 0.1376 -0.0917 0.033 Uiso 1 1 calc R . . . .
C12 C 1.0027(4) 0.1800(3) -0.0439(2) 0.0259(9) Uani 1 1 d . . . . .
H12 H 1.0098 0.1491 -0.0862 0.031 Uiso 1 1 calc R . . . .
C13 C 1.1109(4) 0.2431(3) -0.0092(2) 0.0264(9) Uani 1 1 d . . . . .
C14 C 1.2181(5) 0.2506(3) -0.0420(3) 0.0315(10) Uani 1 1 d . . . . .
H14 H 1.2171 0.2142 -0.0833 0.038 Uiso 1 1 calc R . . . .
C15 C 1.3225(5) 0.3097(4) -0.0146(3) 0.0372(12) Uani 1 1 d . . . . .
H15 H 1.3920 0.3121 -0.0367 0.045 Uiso 1 1 calc R . . . .
C16 C 1.3258(4) 0.3669(3) 0.0466(3) 0.0316(10) Uani 1 1 d . . . . .
H16 H 1.3970 0.4075 0.0650 0.038 Uiso 1 1 calc R . . . .
C17 C 1.2221(4) 0.3626(3) 0.0795(2) 0.0241(9) Uani 1 1 d . . . . .
C18 C 1.1134(4) 0.2999(3) 0.0533(2) 0.0238(9) Uani 1 1 d . . . . .
C19 C 1.3203(5) 0.4766(4) 0.1721(3) 0.0380(12) Uani 1 1 d . . . . .
H19A H 1.3495 0.5190 0.1449 0.057 Uiso 1 1 calc GR . . . .
H19B H 1.3803 0.4438 0.1792 0.057 Uiso 1 1 calc GR . . . .
H19C H 1.3043 0.5062 0.2149 0.057 Uiso 1 1 calc GR . . . .
C20 C 0.8366(5) -0.1605(4) 0.2676(3) 0.0402(12) Uani 1 1 d . . . . .
H20A H 0.8045 -0.2004 0.2962 0.060 Uiso 1 1 calc GR . . . .
H20B H 0.9110 -0.1727 0.2531 0.060 Uiso 1 1 calc GR . . . .
H20C H 0.7792 -0.1676 0.2289 0.060 Uiso 1 1 calc GR . . . .
C21 C 0.9531(4) -0.0485(3) 0.3561(2) 0.0245(9) Uani 1 1 d . . . . .
C22 C 1.0169(4) -0.1055(3) 0.3781(2) 0.0270(9) Uani 1 1 d . . . . .
H22 H 0.9988 -0.1645 0.3576 0.032 Uiso 1 1 calc R . . . .
C23 C 1.1089(4) -0.0731(3) 0.4316(2) 0.0304(10) Uani 1 1 d . . . . .
H23 H 1.1527 -0.1106 0.4470 0.036 Uiso 1 1 calc R . . . .
C24 C 1.1346(4) 0.0141(3) 0.4615(2) 0.0263(9) Uani 1 1 d . . . . .
H24 H 1.1967 0.0349 0.4966 0.032 Uiso 1 1 calc R . . . .
C25 C 1.0693(4) 0.0730(3) 0.4405(2) 0.0257(9) Uani 1 1 d . . . . .
C26 C 0.9774(4) 0.0412(3) 0.3859(2) 0.0232(9) Uani 1 1 d . . . . .
C27 C 1.0956(4) 0.1609(3) 0.4809(2) 0.0259(9) Uani 1 1 d . . . . .
H27 H 1.1583 0.1750 0.5157 0.031 Uiso 1 1 calc R . . . .
C28 C 1.0649(4) 0.3020(3) 0.5228(2) 0.0274(10) Uani 1 1 d . . . . .
H28A H 1.1460 0.3128 0.5457 0.033 Uiso 1 1 calc R . . . .
H28B H 1.0076 0.2973 0.5562 0.033 Uiso 1 1 calc R . . . .
C29 C 1.0534(4) 0.3775(3) 0.4865(2) 0.0265(9) Uani 1 1 d D . . . .
H29 H 1.0486 0.4291 0.5196 0.032 Uiso 1 1 calc R . . . .
C30 C 1.1641(4) 0.3998(3) 0.4481(2) 0.0288(10) Uani 1 1 d . . . . .
H30A H 1.2346 0.4262 0.4805 0.035 Uiso 1 1 calc R . . . .
H30B H 1.1777 0.3457 0.4229 0.035 Uiso 1 1 calc R . . . .
C31 C 1.1786(4) 0.5458(3) 0.4204(2) 0.0269(10) Uani 1 1 d . . . . .
C32 C 1.1718(4) 0.5982(3) 0.3665(2) 0.0268(9) Uani 1 1 d . . . . .
C33 C 1.2025(4) 0.6900(3) 0.3857(2) 0.0294(10) Uani 1 1 d . . . . .
H33 H 1.2285 0.7154 0.4307 0.035 Uiso 1 1 calc R . . . .
C34 C 1.1948(5) 0.7431(3) 0.3394(3) 0.0334(11) Uani 1 1 d . . . . .
H34 H 1.2196 0.8037 0.3528 0.040 Uiso 1 1 calc R . . . .
C35 C 1.1498(4) 0.7066(3) 0.2719(3) 0.0298(10) Uani 1 1 d . . . . .
H35 H 1.1409 0.7424 0.2409 0.036 Uiso 1 1 calc R . . . .
C36 C 1.1191(4) 0.6166(3) 0.2527(2) 0.0258(9) Uani 1 1 d . . . . .
C37 C 1.1346(4) 0.5597(3) 0.2971(2) 0.0249(9) Uani 1 1 d . . . . .
C38 C 1.0311(5) 0.6266(4) 0.1433(3) 0.0399(12) Uani 1 1 d . . . . .
H38A H 0.9932 0.5898 0.1013 0.060 Uiso 1 1 calc GR . . . .
H38B H 1.0988 0.6697 0.1349 0.060 Uiso 1 1 calc GR . . . .
H38C H 0.9735 0.6554 0.1645 0.060 Uiso 1 1 calc GR . . . .
C39 C 0.5883(6) 0.1180(4) 0.4946(3) 0.0470(15) Uani 1 1 d . . . . .
H39A H 0.5097 0.0886 0.4718 0.071 Uiso 1 1 calc GR . . . .
H39B H 0.5864 0.1764 0.5161 0.071 Uiso 1 1 calc GR . . . .
H39C H 0.6101 0.0861 0.5280 0.071 Uiso 1 1 calc GR . . . .
C40 C 0.6805(4) 0.1227(3) 0.4442(2) 0.0255(9) Uani 1 1 d . . . . .
C41 C 0.5346(4) 0.1358(3) 0.2143(2) 0.0267(10) Uani 1 1 d . . . . .
C42 C 0.4076(5) 0.1223(4) 0.1811(3) 0.0405(12) Uani 1 1 d . . . . .
H42A H 0.3641 0.0632 0.1802 0.061 Uiso 1 1 calc GR . . . .
H42B H 0.4106 0.1328 0.1358 0.061 Uiso 1 1 calc GR . . . .
H42C H 0.3671 0.1624 0.2062 0.061 Uiso 1 1 calc GR . . . .
C43 C 1.1814(5) 0.2762(4) 0.2516(3) 0.0401(13) Uani 1 1 d . . . . .
H43A H 1.2279 0.3358 0.2613 0.060 Uiso 1 1 calc GR . . . .
H43B H 1.1666 0.2562 0.2037 0.060 Uiso 1 1 calc GR . . . .
H43C H 1.2257 0.2397 0.2712 0.060 Uiso 1 1 calc GR . . . .
C44 C 1.0624(4) 0.2714(3) 0.2811(2) 0.0229(9) Uani 1 1 d . . . . .
C45 C 0.7831(7) 0.5110(4) 0.3431(3) 0.0559(17) Uani 1 1 d . . . . .
H45A H 0.7199 0.5377 0.3289 0.084 Uiso 1 1 calc GR . . . .
H45B H 0.8576 0.5547 0.3548 0.084 Uiso 1 1 calc GR . . . .
H45C H 0.7619 0.4853 0.3817 0.084 Uiso 1 1 calc GR . . . .
C46 C 0.7985(4) 0.4401(3) 0.2860(2) 0.0278(10) Uani 1 1 d . . . . .
C47 C 0.8308(5) 0.3955(3) 0.0311(2) 0.0297(10) Uani 1 1 d . . . . .
C48 C 0.7790(7) 0.4493(4) -0.0133(3) 0.0558(18) Uani 1 1 d . . . . .
H48A H 0.8239 0.4531 -0.0517 0.084 Uiso 1 1 calc GR . . . .
H48B H 0.7846 0.5071 0.0119 0.084 Uiso 1 1 calc GR . . . .
H48C H 0.6955 0.4217 -0.0284 0.084 Uiso 1 1 calc GR . . . .
C49 C 0.9108(4) 0.1054(3) 0.1675(2) 0.0203(8) Uani 1 1 d . . . . .
C50 C 0.9861(5) 0.0437(4) 0.1856(3) 0.0358(12) Uani 1 1 d . . . . .
H50A H 0.9377 -0.0154 0.1756 0.054 Uiso 1 1 calc GR . . . .
H50B H 1.0140 0.0592 0.2329 0.054 Uiso 1 1 calc GR . . . .
H50C H 1.0545 0.0477 0.1599 0.054 Uiso 1 1 calc GR . . . .
C51 C 0.3177(9) 1.0106(8) 0.3215(5) 0.096(3) Uani 1 1 d . . . . .
H51A H 0.3956 1.0225 0.3049 0.144 Uiso 1 1 calc GR . . . .
H51B H 0.3229 0.9839 0.3604 0.144 Uiso 1 1 calc GR . . . .
H51C H 0.2923 1.0646 0.3336 0.144 Uiso 1 1 calc GR . . . .
C52 C 0.2301(7) 0.9516(6) 0.2692(4) 0.0583(19) Uani 1 1 d . . . . .
C53 C 0.6656(8) 0.5393(6) 0.1441(5) 0.074(2) Uani 1 1 d . . . . .
H53A H 0.6434 0.5599 0.1041 0.110 Uiso 1 1 calc GR . . . .
H53B H 0.6231 0.4793 0.1407 0.110 Uiso 1 1 calc GR . . . .
H53C H 0.7513 0.5431 0.1487 0.110 Uiso 1 1 calc GR . . . .
C54 C 0.6350(9) 0.5906(6) 0.2003(5) 0.078(2) Uani 1 1 d . . . . .
H4B H 0.624(10) 0.139(7) 0.040(5) 0.117 Uiso 1 1 d R . . . .
N1 N 0.6870(4) -0.0508(2) 0.05553(18) 0.0248(8) Uani 1 1 d . . . . .
H1 H 0.7160 -0.0300 0.0969 0.030 Uiso 1 1 calc R . . . .
N2 N 0.8996(3) 0.1631(2) -0.02184(18) 0.0229(7) Uani 1 1 d . . . . .
N3 N 1.0398(3) 0.2202(3) 0.47255(18) 0.0237(8) Uani 1 1 d . . . . .
N4 N 1.1538(4) 0.4592(3) 0.4014(2) 0.0302(9) Uani 1 1 d . . . . .
H4A H 1.1305 0.4370 0.3596 0.036 Uiso 1 1 calc R . . . .
N5 N 0.1597(7) 0.9071(5) 0.2286(4) 0.0688(19) Uani 1 1 d . . . . .
N6 N 0.6069(12) 0.6324(8) 0.2475(6) 0.140(4) Uani 1 1 d . . . . .
O1 O 0.5889(3) -0.0983(2) 0.28766(16) 0.0306(7) Uani 1 1 d . . . . .
O2 O 0.6899(3) -0.0469(2) 0.18601(15) 0.0254(6) Uani 1 1 d . . . . .
O3 O 0.5336(3) -0.1442(2) -0.01478(16) 0.0287(7) Uani 1 1 d . . . . .
O4 O 0.6948(3) 0.1244(2) 0.03641(15) 0.0231(6) Uani 1 1 d . . . . .
O5 O 1.0220(3) 0.2995(2) 0.08955(15) 0.0259(7) Uani 1 1 d . . . . .
O6 O 1.2097(3) 0.4173(2) 0.13805(17) 0.0289(7) Uani 1 1 d . . . . .
O7 O 0.8593(3) -0.0723(2) 0.30433(16) 0.0280(7) Uani 1 1 d . . . . .
O8 O 0.9096(3) 0.0886(2) 0.36124(15) 0.0252(6) Uani 1 1 d . . . . .
O9 O 0.9443(3) 0.3503(2) 0.43920(16) 0.0258(6) Uani 1 1 d D . . . .
H9 H 0.897(2) 0.3843(18) 0.452(2) 0.039 Uiso 1 1 d DR . . . .
O10 O 1.2084(3) 0.5826(2) 0.48094(16) 0.0315(7) Uani 1 1 d . . . . .
O11 O 1.1115(3) 0.4745(2) 0.27380(15) 0.0261(7) Uani 1 1 d . . . . .
O12 O 1.0725(3) 0.5735(2) 0.18701(17) 0.0302(7) Uani 1 1 d . . . . .
O13 O 0.6559(3) 0.0622(2) 0.39161(16) 0.0319(7) Uani 1 1 d . . . . .
O14 O 0.7729(3) 0.1845(2) 0.45783(15) 0.0267(7) Uani 1 1 d . . . . .
O15 O 0.5577(3) 0.0798(2) 0.24611(17) 0.0286(7) Uani 1 1 d . . . . .
O16 O 0.6082(3) 0.2051(2) 0.20792(17) 0.0295(7) Uani 1 1 d . . . . .
O17 O 1.0487(3) 0.2413(2) 0.33327(15) 0.0259(7) Uani 1 1 d . . . . .
O18 O 0.9814(3) 0.2991(2) 0.24872(15) 0.0232(6) Uani 1 1 d . . . . .
O19 O 0.7999(3) 0.3137(2) 0.01471(15) 0.0277(7) Uani 1 1 d . . . . .
O20 O 0.9001(3) 0.4391(2) 0.08354(16) 0.0319(7) Uani 1 1 d . . . . .
O21 O 0.7553(3) 0.3618(2) 0.28942(17) 0.0313(7) Uani 1 1 d . . . . .
O22 O 0.8558(3) 0.4652(2) 0.23897(17) 0.0320(7) Uani 1 1 d . . . . .
O23 O 0.9255(3) 0.1339(2) 0.11481(15) 0.0254(6) Uani 1 1 d . . . . .
O24 O 0.8357(3) 0.1240(2) 0.20925(15) 0.0219(6) Uani 1 1 d . . . . .
O25 O 0.7780(3) 0.20103(19) 0.32367(14) 0.0210(6) Uani 1 1 d . . . . .
H25 H 0.7517 0.2465 0.3486 0.025 Uiso 1 1 d R . . . .
O26 O 0.8136(3) 0.29107(19) 0.15073(14) 0.0192(6) Uani 1 1 d . . . . .
H26 H 0.7448 0.3159 0.1391 0.023 Uiso 1 1 calc R . . . .
O27 O 0.5654(4) 0.3124(3) 0.1171(2) 0.0466(10) Uani 1 1 d . . . . .
H27A H 0.5499 0.2873 0.1503 0.070 Uiso 1 1 d G . . . .
H27B H 0.5389 0.2761 0.0805 0.070 Uiso 1 1 d G . . . .

loop_
_atom_site_aniso_label
_atom_site_aniso_U_11
_atom_site_aniso_U_22
_atom_site_aniso_U_33
_atom_site_aniso_U_23
_atom_site_aniso_U_13
_atom_site_aniso_U_12
Tb1 0.02591(14) 0.01931(13) 0.01378(12) 0.00062(9) -0.00138(9) 0.00088(10)
Tb2 0.02681(14) 0.01823(13) 0.01573(13) 0.00008(9) -0.00070(10) 0.00040(10)
Ni1 0.0249(4) 0.0199(4) 0.0140(3) 0.0002(3) 0.0017(3) 0.0014(3)
Ni2 0.0222(4) 0.0195(4) 0.0153(3) 0.0017(3) 0.0016(3) 0.0048(3)
Ni3 0.0272(4) 0.0201(4) 0.0146(3) 0.0008(3) -0.0019(3) 0.0030(3)
C1 0.069(4) 0.051(4) 0.021(3) 0.008(2) 0.001(3) -0.025(3)
C2 0.029(2) 0.025(2) 0.021(2) -0.0001(18) -0.0010(18) 0.0038(18)
C3 0.029(2) 0.033(3) 0.028(2) 0.005(2) 0.0022(19) -0.0029(19)
C4 0.029(2) 0.029(3) 0.036(3) -0.001(2) -0.001(2) -0.0084(19)
C5 0.029(2) 0.023(2) 0.030(2) -0.0016(19) -0.0038(19) -0.0008(18)
C6 0.022(2) 0.020(2) 0.022(2) -0.0006(17) -0.0031(16) 0.0052(16)
C7 0.022(2) 0.022(2) 0.018(2) -0.0001(16) 0.0025(16) 0.0030(16)
C8 0.026(2) 0.022(2) 0.020(2) -0.0019(17) -0.0018(17) 0.0090(17)
C9 0.028(2) 0.025(2) 0.017(2) -0.0008(17) -0.0001(17) 0.0047(18)
C10 0.031(2) 0.020(2) 0.015(2) -0.0029(16) -0.0033(17) 0.0004(17)
C11 0.033(2) 0.027(2) 0.019(2) 0.0009(17) 0.0001(18) 0.0021(19)
C12 0.037(3) 0.025(2) 0.017(2) 0.0012(17) 0.0069(18) 0.0104(19)
C13 0.029(2) 0.024(2) 0.029(2) 0.0070(18) 0.0085(19) 0.0095(18)
C14 0.036(3) 0.031(3) 0.030(3) 0.005(2) 0.009(2) 0.015(2)
C15 0.029(3) 0.040(3) 0.048(3) 0.012(2) 0.018(2) 0.013(2)
C16 0.025(2) 0.034(3) 0.037(3) 0.008(2) 0.004(2) 0.008(2)
C17 0.024(2) 0.027(2) 0.023(2) 0.0073(18) 0.0015(17) 0.0082(18)
C18 0.027(2) 0.023(2) 0.023(2) 0.0080(17) 0.0023(17) 0.0070(17)
C19 0.028(3) 0.042(3) 0.032(3) -0.003(2) -0.006(2) -0.006(2)
C20 0.049(3) 0.029(3) 0.037(3) -0.004(2) -0.014(2) 0.010(2)
C21 0.029(2) 0.026(2) 0.018(2) 0.0020(17) 0.0027(17) 0.0053(18)
C22 0.035(2) 0.024(2) 0.025(2) 0.0065(18) 0.0060(19) 0.0096(19)
C23 0.034(3) 0.037(3) 0.023(2) 0.008(2) 0.0006(19) 0.013(2)
C24 0.026(2) 0.035(3) 0.021(2) 0.0074(18) 0.0005(17) 0.0123(19)
C25 0.030(2) 0.029(2) 0.017(2) 0.0054(17) 0.0017(17) 0.0034(19)
C26 0.028(2) 0.025(2) 0.015(2) 0.0006(16) 0.0017(17) 0.0046(18)
C27 0.029(2) 0.028(2) 0.018(2) 0.0050(18) -0.0036(17) 0.0025(18)
C28 0.037(3) 0.026(2) 0.014(2) -0.0025(17) -0.0033(17) 0.0016(19)
C29 0.035(2) 0.021(2) 0.018(2) -0.0014(17) -0.0014(18) 0.0012(18)
C30 0.030(2) 0.028(2) 0.024(2) 0.0026(19) -0.0015(18) 0.0021(19)
C31 0.018(2) 0.030(2) 0.029(2) 0.0009(19) 0.0039(17) -0.0014(17)
C32 0.023(2) 0.025(2) 0.027(2) -0.0042(18) 0.0037(18) -0.0019(17)
C33 0.028(2) 0.028(2) 0.026(2) -0.0048(19) 0.0066(18) -0.0010(19)
C34 0.035(3) 0.022(2) 0.036(3) -0.006(2) 0.005(2) -0.0002(19)
C35 0.035(3) 0.021(2) 0.032(3) 0.0032(19) 0.005(2) 0.0035(19)
C36 0.026(2) 0.024(2) 0.024(2) 0.0011(18) 0.0022(17) 0.0010(17)
C37 0.023(2) 0.020(2) 0.027(2) -0.0019(17) 0.0029(17) 0.0012(17)
C38 0.042(3) 0.032(3) 0.039(3) 0.011(2) -0.012(2) -0.004(2)
C39 0.050(3) 0.049(3) 0.028(3) -0.010(2) 0.011(2) -0.006(3)
C40 0.031(2) 0.027(2) 0.015(2) 0.0027(17) 0.0017(17) 0.0007(19)
C41 0.026(2) 0.033(3) 0.021(2) 0.0032(18) 0.0073(18) 0.0064(19)
C42 0.024(2) 0.057(4) 0.039(3) 0.017(3) -0.003(2) 0.002(2)
C43 0.038(3) 0.051(3) 0.041(3) 0.020(3) 0.016(2) 0.020(2)
C44 0.026(2) 0.018(2) 0.020(2) -0.0018(16) -0.0017(17) 0.0012(17)
C45 0.085(5) 0.041(3) 0.043(3) -0.010(3) 0.012(3) 0.029(3)
C46 0.036(3) 0.029(3) 0.019(2) -0.0016(18) -0.0010(18) 0.015(2)
C47 0.042(3) 0.025(2) 0.021(2) 0.0040(18) -0.0031(19) 0.006(2)
C48 0.099(5) 0.033(3) 0.031(3) 0.002(2) -0.025(3) 0.018(3)
C49 0.024(2) 0.020(2) 0.0143(19) -0.0016(16) -0.0006(16) 0.0041(16)
C50 0.046(3) 0.038(3) 0.034(3) 0.014(2) 0.012(2) 0.024(2)
C51 0.084(7) 0.125(9) 0.078(6) 0.035(6) 0.040(5) -0.002(6)
C52 0.061(4) 0.076(5) 0.054(4) 0.038(4) 0.028(4) 0.024(4)
C53 0.064(5) 0.081(6) 0.085(6) 0.026(5) 0.004(4) 0.029(4)
C54 0.089(6) 0.056(5) 0.088(6) 0.010(5) -0.007(5) 0.023(4)
N1 0.036(2) 0.0200(18) 0.0147(17) 0.0002(14) -0.0008(15) 0.0004(15)
N2 0.0282(19) 0.0232(19) 0.0164(17) 0.0020(14) 0.0031(14) 0.0046(15)
N3 0.0270(19) 0.0236(19) 0.0151(17) -0.0001(14) -0.0035(14) -0.0008(15)
N4 0.039(2) 0.026(2) 0.0181(18) -0.0012(15) -0.0023(16) -0.0030(17)
N5 0.101(5) 0.072(4) 0.058(4) 0.040(4) 0.039(4) 0.043(4)
N6 0.192(12) 0.126(9) 0.115(9) 0.003(8) -0.015(8) 0.087(9)
O1 0.0383(19) 0.0304(18) 0.0176(15) 0.0020(13) 0.0015(13) -0.0020(14)
O2 0.0302(17) 0.0232(16) 0.0175(15) -0.0009(12) 0.0012(12) -0.0014(13)
O3 0.0283(17) 0.0342(18) 0.0194(16) -0.0010(13) -0.0047(12) 0.0047(14)
O4 0.0235(15) 0.0242(16) 0.0182(15) -0.0016(12) -0.0002(12) 0.0029(12)
O5 0.0259(16) 0.0281(17) 0.0187(15) -0.0035(12) 0.0061(12) 0.0001(13)
O6 0.0276(17) 0.0278(17) 0.0253(16) 0.0005(13) -0.0023(13) -0.0014(13)
O7 0.0337(17) 0.0246(17) 0.0211(15) -0.0030(13) -0.0046(13) 0.0046(13)
O8 0.0292(16) 0.0234(16) 0.0214(15) 0.0005(12) -0.0071(12) 0.0085(13)
O9 0.0281(16) 0.0239(16) 0.0216(15) -0.0009(12) -0.0022(12) 0.0034(13)
O10 0.0352(18) 0.0316(18) 0.0215(16) -0.0064(14) 0.0010(13) 0.0038(14)
O11 0.0324(17) 0.0196(15) 0.0200(15) -0.0013(12) -0.0052(12) -0.0015(12)
O12 0.0348(18) 0.0238(17) 0.0279(17) 0.0025(13) -0.0024(14) 0.0016(13)
O13 0.0404(19) 0.0286(18) 0.0185(16) 0.0007(13) 0.0031(13) -0.0071(14)
O14 0.0347(18) 0.0271(17) 0.0153(14) 0.0004(12) 0.0031(12) 0.0031(14)
O15 0.0224(16) 0.0316(18) 0.0302(17) 0.0081(14) -0.0025(13) 0.0028(13)
O16 0.0230(16) 0.0364(19) 0.0296(17) 0.0113(14) 0.0019(13) 0.0045(14)
O17 0.0256(16) 0.0309(17) 0.0207(15) 0.0049(13) -0.0014(12) 0.0069(13)
O18 0.0241(15) 0.0233(16) 0.0206(15) 0.0038(12) -0.0010(12) 0.0030(12)
O19 0.0382(18) 0.0234(17) 0.0182(15) 0.0023(12) -0.0041(13) 0.0032(13)
O20 0.047(2) 0.0214(16) 0.0209(16) 0.0036(13) -0.0078(14) -0.0009(14)
O21 0.0417(19) 0.0289(18) 0.0275(17) 0.0046(14) 0.0125(14) 0.0150(15)
O22 0.0349(18) 0.0278(17) 0.0308(18) -0.0004(14) 0.0008(14) 0.0075(14)
O23 0.0301(16) 0.0261(16) 0.0199(15) 0.0005(12) 0.0015(12) 0.0099(13)
O24 0.0235(15) 0.0205(15) 0.0205(15) 0.0015(12) 0.0037(12) 0.0035(12)
O25 0.0280(15) 0.0186(14) 0.0157(14) 0.0019(11) 0.0012(11) 0.0051(12)
O26 0.0210(14) 0.0177(14) 0.0168(14) 0.0011(11) -0.0001(11) 0.0019(11)
O27 0.051(2) 0.035(2) 0.050(2) 0.0072(18) -0.012(2) 0.0087(18)

loop_
_atom_type_symbol
_atom_type_description
_atom_type_scat_dispersion_real
_atom_type_scat_dispersion_imag
_atom_type_scat_source
C C 0.0181 0.0091 'International Tables Vol C Tables 4.2.6.8 and 6.1.1.4'
H H 0.0000 0.0000 'International Tables Vol C Tables 4.2.6.8 and 6.1.1.4'
N N 0.0311 0.0180 'International Tables Vol C Tables 4.2.6.8 and 6.1.1.4'
Ni Ni -3.0029 0.5091 'International Tables Vol C Tables 4.2.6.8 and 6.1.1.4'
O O 0.0492 0.0322 'International Tables Vol C Tables 4.2.6.8 and 6.1.1.4'
Tb Tb -9.1472 9.1891 'International Tables Vol C Tables 4.2.6.8 and 6.1.1.4'

loop_
_geom_angle_atom_site_label_1
_geom_angle_atom_site_label_2
_geom_angle_atom_site_label_3
_geom_angle
_geom_angle_site_symmetry_1
_geom_angle_site_symmetry_3
_geom_angle_publ_flag
Ni3 Tb1 Ni2 63.640(18) . . ?
O1 Tb1 Ni2 149.15(8) . . ?
O1 Tb1 Ni3 139.91(7) . . ?
O1 Tb1 O7 70.50(11) . . ?
O2 Tb1 Ni2 101.08(8) . . ?
O2 Tb1 Ni3 151.89(8) . . ?
O2 Tb1 O1 64.61(11) . . ?
O2 Tb1 O7 77.24(11) . . ?
O2 Tb1 O8 129.74(11) . . ?
O2 Tb1 O13 137.77(11) . . ?
O2 Tb1 O15 78.59(12) . . ?
O2 Tb1 O24 73.74(11) . . ?
O2 Tb1 O25 135.28(11) . . ?
O7 Tb1 Ni2 135.65(7) . . ?
O7 Tb1 Ni3 97.10(7) . . ?
O8 Tb1 Ni2 91.24(8) . . ?
O8 Tb1 Ni3 36.01(8) . . ?
O8 Tb1 O1 119.17(11) . . ?
O8 Tb1 O7 61.10(10) . . ?
O8 Tb1 O13 79.03(12) . . ?
O8 Tb1 O15 149.14(11) . . ?
O8 Tb1 O24 89.50(11) . . ?
O8 Tb1 O25 71.62(11) . . ?
O13 Tb1 Ni2 109.29(9) . . ?
O13 Tb1 Ni3 70.08(8) . . ?
O13 Tb1 O1 74.45(11) . . ?
O13 Tb1 O7 99.14(12) . . ?
O13 Tb1 O24 145.01(11) . . ?
O13 Tb1 O25 77.86(11) . . ?
O15 Tb1 Ni2 68.51(8) . . ?
O15 Tb1 Ni3 113.36(9) . . ?
O15 Tb1 O1 81.52(12) . . ?
O15 Tb1 O7 148.85(11) . . ?
O15 Tb1 O13 85.86(12) . . ?
O15 Tb1 O24 87.69(11) . . ?
O15 Tb1 O25 79.00(11) . . ?
O24 Tb1 Ni2 37.38(7) . . ?
O24 Tb1 Ni3 81.19(7) . . ?
O24 Tb1 O1 138.24(10) . . ?
O24 Tb1 O7 103.95(10) . . ?
O25 Tb1 Ni2 34.36(7) . . ?
O25 Tb1 Ni3 36.37(7) . . ?
O25 Tb1 O1 147.06(10) . . ?
O25 Tb1 O7 132.14(10) . . ?
O25 Tb1 O24 67.15(10) . . ?
Ni1 Tb2 Ni2 63.438(17) . . ?
O5 Tb2 Ni1 35.87(8) . . ?
O5 Tb2 Ni2 91.03(8) . . ?
O5 Tb2 O6 60.81(11) . . ?
O5 Tb2 O12 124.08(11) . . ?
O5 Tb2 O18 88.41(11) . . ?
O5 Tb2 O26 71.65(10) . . ?
O6 Tb2 Ni1 96.68(7) . . ?
O6 Tb2 Ni2 134.44(8) . . ?
O11 Tb2 Ni1 151.16(8) . . ?
O11 Tb2 Ni2 100.49(8) . . ?
O11 Tb2 O5 129.77(11) . . ?
O11 Tb2 O6 77.39(11) . . ?
O11 Tb2 O12 64.21(11) . . ?
O11 Tb2 O18 73.68(11) . . ?
O11 Tb2 O22 78.68(12) . . ?
O11 Tb2 O26 134.86(11) . . ?
O12 Tb2 Ni1 142.49(8) . . ?
O12 Tb2 Ni2 144.15(8) . . ?
O12 Tb2 O6 76.40(10) . . ?
O18 Tb2 Ni1 80.24(7) . . ?
O18 Tb2 Ni2 37.56(7) . . ?
O18 Tb2 O6 102.18(10) . . ?
O18 Tb2 O12 137.23(10) . . ?
O20 Tb2 Ni1 69.67(8) . . ?
O20 Tb2 Ni2 110.80(9) . . ?
O20 Tb2 O5 77.04(12) . . ?
O20 Tb2 O6 97.60(12) . . ?
O20 Tb2 O11 138.74(12) . . ?
O20 Tb2 O12 74.74(11) . . ?
O20 Tb2 O18 145.61(11) . . ?
O20 Tb2 O22 88.04(13) . . ?
O20 Tb2 O26 78.51(11) . . ?
O22 Tb2 Ni1 113.35(9) . . ?
O22 Tb2 Ni2 68.81(9) . . ?
O22 Tb2 O5 148.94(12) . . ?
O22 Tb2 O6 149.43(11) . . ?
O22 Tb2 O12 76.21(12) . . ?
O22 Tb2 O18 88.97(11) . . ?
O22 Tb2 O26 78.82(11) . . ?
O26 Tb2 Ni1 36.43(7) . . ?
O26 Tb2 Ni2 34.56(7) . . ?
O26 Tb2 O6 131.75(10) . . ?
O26 Tb2 O12 143.70(10) . . ?
O26 Tb2 O18 67.30(10) . . ?
N2 Ni1 Tb2 133.22(11) . . ?
N2 Ni1 O4 81.29(14) . . ?
N2 Ni1 O19 88.36(14) . . ?
N2 Ni1 O23 89.37(14) . . ?
N2 Ni1 O26 174.56(14) . . ?
O4 Ni1 Tb2 144.83(9) . . ?
O4 Ni1 O19 95.00(13) . . ?
O5 Ni1 Tb2 42.83(8) . . ?
O5 Ni1 N2 92.20(14) . . ?
O5 Ni1 O4 171.13(13) . . ?
O5 Ni1 O19 90.80(14) . . ?
O5 Ni1 O23 85.17(14) . . ?
O5 Ni1 O26 85.70(12) . . ?
O19 Ni1 Tb2 81.63(9) . . ?
O23 Ni1 Tb2 96.97(9) . . ?
O23 Ni1 O4 88.72(13) . . ?
O23 Ni1 O19 175.30(13) . . ?
O26 Ni1 Tb2 43.70(8) . . ?
O26 Ni1 O4 101.30(12) . . ?
O26 Ni1 O19 86.66(12) . . ?
O26 Ni1 O23 95.44(12) . . ?
Tb2 Ni2 Tb1 148.44(2) . . ?
O16 Ni2 Tb1 79.31(10) . . ?
O16 Ni2 Tb2 126.14(10) . . ?
O16 Ni2 O18 168.50(13) . . ?
O16 Ni2 O21 87.41(14) . . ?
O16 Ni2 O24 96.48(13) . . ?
O18 Ni2 Tb1 108.87(9) . . ?
O18 Ni2 Tb2 43.44(8) . . ?
O18 Ni2 O24 85.02(12) . . ?
O21 Ni2 Tb1 125.14(10) . . ?
O21 Ni2 Tb2 78.81(10) . . ?
O21 Ni2 O18 93.97(13) . . ?
O21 Ni2 O24 165.47(13) . . ?
O24 Ni2 Tb1 42.86(8) . . ?
O24 Ni2 Tb2 109.50(8) . . ?
O25 Ni2 Tb1 41.49(8) . . ?
O25 Ni2 Tb2 137.29(9) . . ?
O25 Ni2 O16 92.80(13) . . ?
O25 Ni2 O18 98.67(12) . . ?
O25 Ni2 O21 87.21(13) . . ?
O25 Ni2 O24 78.64(12) . . ?
O26 Ni2 Tb1 136.87(9) . . ?
O26 Ni2 Tb2 41.72(8) . . ?
O26 Ni2 O16 89.38(13) . . ?
O26 Ni2 O18 79.12(12) . . ?
O26 Ni2 O21 95.33(13) . . ?
O26 Ni2 O24 98.71(12) . . ?
O26 Ni2 O25 176.73(12) . . ?
N3 Ni3 Tb1 132.48(11) . . ?
N3 Ni3 O9 81.26(14) . . ?
N3 Ni3 O14 91.62(14) . . ?
N3 Ni3 O17 89.96(14) . . ?
N3 Ni3 O25 175.28(14) . . ?
O8 Ni3 Tb1 42.63(9) . . ?
O8 Ni3 N3 91.57(14) . . ?
O8 Ni3 O9 171.54(13) . . ?
O8 Ni3 O14 93.55(13) . . ?
O8 Ni3 O17 84.92(13) . . ?
O8 Ni3 O25 85.74(12) . . ?
O9 Ni3 Tb1 145.37(9) . . ?
O14 Ni3 Tb1 81.70(9) . . ?
O14 Ni3 O9 91.16(13) . . ?
O17 Ni3 Tb1 96.14(9) . . ?
O17 Ni3 O9 90.55(13) . . ?
O17 Ni3 O14 177.83(13) . . ?
O25 Ni3 Tb1 44.08(8) . . ?
O25 Ni3 O9 101.71(12) . . ?
O25 Ni3 O14 84.69(12) . . ?
O25 Ni3 O17 93.65(12) . . ?
H1A C1 H1B 109.5 . . ?
H1A C1 H1C 109.5 . . ?
H1B C1 H1C 109.5 . . ?
O1 C1 H1A 109.5 . . ?
O1 C1 H1B 109.5 . . ?
O1 C1 H1C 109.5 . . ?
C3 C2 C7 122.6(4) . . ?
C3 C2 O1 124.1(4) . . ?
O1 C2 C7 113.4(4) . . ?
C2 C3 H3 120.5 . . ?
C2 C3 C4 118.9(5) . . ?
C4 C3 H3 120.5 . . ?
C3 C4 H4 119.9 . . ?
C5 C4 C3 120.2(5) . . ?
C5 C4 H4 119.9 . . ?
C4 C5 H5 119.4 . . ?
C4 C5 C6 121.2(4) . . ?
C6 C5 H5 119.4 . . ?
C5 C6 C7 119.0(4) . . ?
C5 C6 C8 117.8(4) . . ?
C7 C6 C8 123.2(4) . . ?
C2 C7 C6 117.9(4) . . ?
O2 C7 C2 118.2(4) . . ?
O2 C7 C6 123.9(4) . . ?
N1 C8 C6 115.9(4) . . ?
O3 C8 C6 122.4(4) . . ?
O3 C8 N1 121.7(4) . . ?
H9A C9 H9B 107.5 . . ?
C10 C9 H9A 108.5 . . ?
C10 C9 H9B 108.5 . . ?
N1 C9 H9A 108.5 . . ?
N1 C9 H9B 108.5 . . ?
N1 C9 C10 115.0(4) . . ?
C9 C10 H10 109.3 . . ?
C11 C10 C9 110.3(4) . . ?
C11 C10 H10 109.3 . . ?
O4 C10 C9 109.5(3) . . ?
O4 C10 H10 109.3 . . ?
O4 C10 C11 109.0(3) . . ?
C10 C11 H11A 109.8 . . ?
C10 C11 H11B 109.8 . . ?
H11A C11 H11B 108.2 . . ?
N2 C11 C10 109.4(4) . . ?
N2 C11 H11A 109.8 . . ?
N2 C11 H11B 109.8 . . ?
C13 C12 H12 116.8 . . ?
N2 C12 H12 116.8 . . ?
N2 C12 C13 126.4(4) . . ?
C14 C13 C12 117.5(4) . . ?
C18 C13 C12 124.0(4) . . ?
C18 C13 C14 118.4(4) . . ?
C13 C14 H14 119.1 . . ?
C15 C14 C13 121.7(5) . . ?
C15 C14 H14 119.1 . . ?
C14 C15 H15 119.8 . . ?
C14 C15 C16 120.4(4) . . ?
C16 C15 H15 119.8 . . ?
C15 C16 H16 120.3 . . ?
C17 C16 C15 119.5(5) . . ?
C17 C16 H16 120.3 . . ?
C16 C17 C18 121.3(4) . . ?
O6 C17 C16 126.1(4) . . ?
O6 C17 C18 112.6(4) . . ?
C17 C18 C13 118.6(4) . . ?
O5 C18 C13 125.0(4) . . ?
O5 C18 C17 116.4(4) . . ?
H19A C19 H19B 109.5 . . ?
H19A C19 H19C 109.5 . . ?
H19B C19 H19C 109.5 . . ?
O6 C19 H19A 109.5 . . ?
O6 C19 H19B 109.5 . . ?
O6 C19 H19C 109.5 . . ?
H20A C20 H20B 109.5 . . ?
H20A C20 H20C 109.5 . . ?
H20B C20 H20C 109.5 . . ?
O7 C20 H20A 109.5 . . ?
O7 C20 H20B 109.5 . . ?
O7 C20 H20C 109.5 . . ?
C22 C21 C26 122.3(4) . . ?
C22 C21 O7 124.8(4) . . ?
O7 C21 C26 113.0(4) . . ?
C21 C22 H22 120.5 . . ?
C21 C22 C23 119.0(4) . . ?
C23 C22 H22 120.5 . . ?
C22 C23 H23 120.1 . . ?
C24 C23 C22 119.9(4) . . ?
C24 C23 H23 120.1 . . ?
C23 C24 H24 119.0 . . ?
C23 C24 C25 122.0(4) . . ?
C25 C24 H24 119.0 . . ?
C24 C25 C27 116.7(4) . . ?
C26 C25 C24 118.5(4) . . ?
C26 C25 C27 124.6(4) . . ?
C21 C26 C25 118.4(4) . . ?
O8 C26 C21 116.7(4) . . ?
O8 C26 C25 125.0(4) . . ?
C25 C27 H27 117.4 . . ?
N3 C27 C25 125.3(4) . . ?
N3 C27 H27 117.4 . . ?
H28A C28 H28B 108.4 . . ?
C29 C28 H28A 110.0 . . ?
C29 C28 H28B 110.0 . . ?
N3 C28 H28A 110.0 . . ?
N3 C28 H28B 110.0 . . ?
N3 C28 C29 108.6(3) . . ?
C28 C29 H29 109.7 . . ?
C28 C29 C30 109.3(4) . . ?
C30 C29 H29 109.7 . . ?
O9 C29 C28 109.0(4) . . ?
O9 C29 H29 109.7 . . ?
O9 C29 C30 109.5(4) . . ?
C29 C30 H30A 108.6 . . ?
C29 C30 H30B 108.6 . . ?
H30A C30 H30B 107.6 . . ?
N4 C30 C29 114.6(4) . . ?
N4 C30 H30A 108.6 . . ?
N4 C30 H30B 108.6 . . ?
N4 C31 C32 117.1(4) . . ?
O10 C31 C32 120.9(4) . . ?
O10 C31 N4 122.0(5) . . ?
C33 C32 C31 117.6(4) . . ?
C33 C32 C37 119.2(5) . . ?
C37 C32 C31 123.3(4) . . ?
C32 C33 H33 119.4 . . ?
C34 C33 C32 121.2(5) . . ?
C34 C33 H33 119.4 . . ?
C33 C34 H34 119.7 . . ?
C33 C34 C35 120.5(5) . . ?
C35 C34 H34 119.7 . . ?
C34 C35 H35 120.7 . . ?
C36 C35 C34 118.5(5) . . ?
C36 C35 H35 120.7 . . ?
C35 C36 C37 122.9(4) . . ?
C35 C36 O12 123.2(4) . . ?
O12 C36 C37 113.9(4) . . ?
C36 C37 C32 117.3(4) . . ?
O11 C37 C32 123.4(4) . . ?
O11 C37 C36 119.3(4) . . ?
H38A C38 H38B 109.5 . . ?
H38A C38 H38C 109.5 . . ?
H38B C38 H38C 109.5 . . ?
O12 C38 H38A 109.5 . . ?
O12 C38 H38B 109.5 . . ?
O12 C38 H38C 109.5 . . ?
H39A C39 H39B 109.5 . . ?
H39A C39 H39C 109.5 . . ?
H39B C39 H39C 109.5 . . ?
C40 C39 H39A 109.5 . . ?
C40 C39 H39B 109.5 . . ?
C40 C39 H39C 109.5 . . ?
O13 C40 C39 116.0(4) . . ?
O14 C40 C39 117.5(4) . . ?
O14 C40 O13 126.6(4) . . ?
O15 C41 C42 118.3(4) . . ?
O15 C41 O16 125.8(4) . . ?
O16 C41 C42 115.9(4) . . ?
C41 C42 H42A 109.5 . . ?
C41 C42 H42B 109.5 . . ?
C41 C42 H42C 109.5 . . ?
H42A C42 H42B 109.5 . . ?
H42A C42 H42C 109.5 . . ?
H42B C42 H42C 109.5 . . ?
H43A C43 H43B 109.5 . . ?
H43A C43 H43C 109.5 . . ?
H43B C43 H43C 109.5 . . ?
C44 C43 H43A 109.5 . . ?
C44 C43 H43B 109.5 . . ?
C44 C43 H43C 109.5 . . ?
O17 C44 C43 118.8(4) . . ?
O17 C44 O18 124.9(4) . . ?
O18 C44 C43 116.3(4) . . ?
H45A C45 H45B 109.5 . . ?
H45A C45 H45C 109.5 . . ?
H45B C45 H45C 109.5 . . ?
C46 C45 H45A 109.5 . . ?
C46 C45 H45B 109.5 . . ?
C46 C45 H45C 109.5 . . ?
O21 C46 C45 118.1(5) . . ?
O21 C46 O22 125.0(4) . . ?
O22 C46 C45 116.9(5) . . ?
O19 C47 C48 118.0(4) . . ?
O19 C47 O20 126.2(4) . . ?
O20 C47 C48 115.8(5) . . ?
C47 C48 H48A 109.5 . . ?
C47 C48 H48B 109.5 . . ?
C47 C48 H48C 109.5 . . ?
H48A C48 H48B 109.5 . . ?
H48A C48 H48C 109.5 . . ?
H48B C48 H48C 109.5 . . ?
O23 C49 C50 118.6(4) . . ?
O23 C49 O24 125.4(4) . . ?
O24 C49 C50 116.0(4) . . ?
C49 C50 H50A 109.5 . . ?
C49 C50 H50B 109.5 . . ?
C49 C50 H50C 109.5 . . ?
H50A C50 H50B 109.5 . . ?
H50A C50 H50C 109.5 . . ?
H50B C50 H50C 109.5 . . ?
H51A C51 H51B 109.5 . . ?
H51A C51 H51C 109.5 . . ?
H51B C51 H51C 109.5 . . ?
C52 C51 H51A 109.5 . . ?
C52 C51 H51B 109.5 . . ?
C52 C51 H51C 109.5 . . ?
N5 C52 C51 178.0(10) . . ?
H53A C53 H53B 109.5 . . ?
H53A C53 H53C 109.5 . . ?
H53B C53 H53C 109.5 . . ?
C54 C53 H53A 109.5 . . ?
C54 C53 H53B 109.5 . . ?
C54 C53 H53C 109.5 . . ?
N6 C54 C53 178.5(14) . . ?
C8 N1 C9 124.3(4) . . ?
C8 N1 H1 117.8 . . ?
C9 N1 H1 117.8 . . ?
C11 N2 Ni1 113.3(3) . . ?
C12 N2 Ni1 125.8(3) . . ?
C12 N2 C11 120.5(4) . . ?
C27 N3 Ni3 126.9(3) . . ?
C27 N3 C28 119.3(4) . . ?
C28 N3 Ni3 113.9(3) . . ?
C30 N4 H4A 118.4 . . ?
C31 N4 C30 123.2(4) . . ?
C31 N4 H4A 118.4 . . ?
C1 O1 Tb1 128.8(3) . . ?
C2 O1 Tb1 114.4(3) . . ?
C2 O1 C1 116.8(4) . . ?
C7 O2 Tb1 122.9(3) . . ?
Ni1 O4 H4B 120(7) . . ?
C10 O4 Ni1 111.9(3) . . ?
C10 O4 H4B 118(7) . . ?
Ni1 O5 Tb2 101.30(12) . . ?
C18 O5 Tb2 130.4(3) . . ?
C18 O5 Ni1 126.5(3) . . ?
C17 O6 Tb2 117.6(3) . . ?
C17 O6 C19 115.8(4) . . ?
C19 O6 Tb2 126.6(3) . . ?
C20 O7 Tb1 127.0(3) . . ?
C21 O7 Tb1 116.8(3) . . ?
C21 O7 C20 116.1(4) . . ?
Ni3 O8 Tb1 101.36(12) . . ?
C26 O8 Tb1 130.9(3) . . ?
C26 O8 Ni3 126.2(3) . . ?
Ni3 O9 H9 133(2) . . ?
C29 O9 Ni3 110.5(3) . . ?
C29 O9 H9 107.1(17) . . ?
C37 O11 Tb2 124.6(3) . . ?
C36 O12 Tb2 113.3(3) . . ?
C36 O12 C38 116.1(4) . . ?
C38 O12 Tb2 125.2(3) . . ?
C40 O13 Tb1 132.8(3) . . ?
C40 O14 Ni3 127.4(3) . . ?
C41 O15 Tb1 134.7(3) . . ?
C41 O16 Ni2 130.4(3) . . ?
C44 O17 Ni3 138.2(3) . . ?
Ni2 O18 Tb2 98.99(12) . . ?
C44 O18 Tb2 133.9(3) . . ?
C44 O18 Ni2 126.9(3) . . ?
C47 O19 Ni1 126.9(3) . . ?
C47 O20 Tb2 135.1(3) . . ?
C46 O21 Ni2 129.8(3) . . ?
C46 O22 Tb2 130.6(3) . . ?
C49 O23 Ni1 136.0(3) . . ?
Ni2 O24 Tb1 99.76(11) . . ?
C49 O24 Tb1 132.9(3) . . ?
C49 O24 Ni2 126.7(3) . . ?
Tb1 O25 H25 143.6 . . ?
Ni2 O25 Tb1 104.15(12) . . ?
Ni2 O25 Ni3 126.15(16) . . ?
Ni2 O25 H25 97.9 . . ?
Ni3 O25 Tb1 99.55(12) . . ?
Ni3 O25 H25 90.0 . . ?
Tb2 O26 H26 109.0 . . ?
Ni1 O26 Tb2 99.87(11) . . ?
Ni1 O26 H26 109.0 . . ?
Ni2 O26 Tb2 103.71(12) . . ?
Ni2 O26 Ni1 124.85(15) . . ?
Ni2 O26 H26 109.0 . . ?
H27A O27 H27B 109.5 . . ?

loop_
_geom_bond_atom_site_label_1
_geom_bond_atom_site_label_2
_geom_bond_distance
_geom_bond_site_symmetry_2
_geom_bond_publ_flag
Tb1 Ni2 3.4503(8) . ?
Tb1 Ni3 3.3417(8) . ?
Tb1 O1 2.533(3) . ?
Tb1 O2 2.292(3) . ?
Tb1 O7 2.659(3) . ?
Tb1 O8 2.309(3) . ?
Tb1 O13 2.319(3) . ?
Tb1 O15 2.311(3) . ?
Tb1 O24 2.381(3) . ?
Tb1 O25 2.357(3) . ?
Tb2 Ni1 3.3474(8) . ?
Tb2 Ni2 3.4268(8) . ?
Tb2 O5 2.321(3) . ?
Tb2 O6 2.648(3) . ?
Tb2 O11 2.289(3) . ?
Tb2 O12 2.616(3) . ?
Tb2 O18 2.386(3) . ?
Tb2 O20 2.286(3) . ?
Tb2 O22 2.300(3) . ?
Tb2 O26 2.348(3) . ?
Ni1 N2 2.008(4) . ?
Ni1 O4 2.103(3) . ?
Ni1 O5 2.000(3) . ?
Ni1 O19 2.108(3) . ?
Ni1 O23 2.091(3) . ?
Ni1 O26 2.018(3) . ?
Ni2 O16 2.065(3) . ?
Ni2 O18 2.115(3) . ?
Ni2 O21 2.071(3) . ?
Ni2 O24 2.125(3) . ?
Ni2 O25 2.008(3) . ?
Ni2 O26 2.001(3) . ?
Ni3 N3 2.007(4) . ?
Ni3 O8 2.004(3) . ?
Ni3 O9 2.121(3) . ?
Ni3 O14 2.104(3) . ?
Ni3 O17 2.091(3) . ?
Ni3 O25 2.010(3) . ?
C1 H1A 0.9600 . ?
C1 H1B 0.9600 . ?
C1 H1C 0.9600 . ?
C1 O1 1.417(6) . ?
C2 C3 1.366(7) . ?
C2 C7 1.411(6) . ?
C2 O1 1.393(6) . ?
C3 H3 0.9300 . ?
C3 C4 1.409(7) . ?
C4 H4 0.9300 . ?
C4 C5 1.373(7) . ?
C5 H5 0.9300 . ?
C5 C6 1.409(6) . ?
C6 C7 1.416(6) . ?
C6 C8 1.488(6) . ?
C7 O2 1.310(6) . ?
C8 N1 1.337(6) . ?
C8 O3 1.250(6) . ?
C9 H9A 0.9700 . ?
C9 H9B 0.9700 . ?
C9 C10 1.531(6) . ?
C9 N1 1.457(6) . ?
C10 H10 0.9800 . ?
C10 C11 1.524(6) . ?
C10 O4 1.448(5) . ?
C11 H11A 0.9700 . ?
C11 H11B 0.9700 . ?
C11 N2 1.469(6) . ?
C12 H12 0.9300 . ?
C12 C13 1.458(7) . ?
C12 N2 1.272(6) . ?
C13 C14 1.418(6) . ?
C13 C18 1.418(7) . ?
C14 H14 0.9300 . ?
C14 C15 1.362(8) . ?
C15 H15 0.9300 . ?
C15 C16 1.398(8) . ?
C16 H16 0.9300 . ?
C16 C17 1.387(7) . ?
C17 C18 1.415(7) . ?
C17 O6 1.380(6) . ?
C18 O5 1.310(5) . ?
C19 H19A 0.9600 . ?
C19 H19B 0.9600 . ?
C19 H19C 0.9600 . ?
C19 O6 1.448(6) . ?
C20 H20A 0.9600 . ?
C20 H20B 0.9600 . ?
C20 H20C 0.9600 . ?
C20 O7 1.432(6) . ?
C21 C22 1.384(6) . ?
C21 C26 1.410(6) . ?
C21 O7 1.386(6) . ?
C22 H22 0.9300 . ?
C22 C23 1.400(7) . ?
C23 H23 0.9300 . ?
C23 C24 1.375(7) . ?
C24 H24 0.9300 . ?
C24 C25 1.412(6) . ?
C25 C26 1.412(6) . ?
C25 C27 1.452(7) . ?
C26 O8 1.317(5) . ?
C27 H27 0.9300 . ?
C27 N3 1.269(6) . ?
C28 H28A 0.9700 . ?
C28 H28B 0.9700 . ?
C28 C29 1.531(6) . ?
C28 N3 1.468(5) . ?
C29 H29 0.9800 . ?
C29 C30 1.531(7) . ?
C29 O9 1.453(6) . ?
C30 H30A 0.9700 . ?
C30 H30B 0.9700 . ?
C30 N4 1.458(6) . ?
C31 C32 1.486(7) . ?
C31 N4 1.327(6) . ?
C31 O10 1.254(6) . ?
C32 C33 1.405(7) . ?
C32 C37 1.428(7) . ?
C33 H33 0.9300 . ?
C33 C34 1.372(7) . ?
C34 H34 0.9300 . ?
C34 C35 1.404(7) . ?
C35 H35 0.9300 . ?
C35 C36 1.377(7) . ?
C36 C37 1.406(7) . ?
C36 O12 1.399(6) . ?
C37 O11 1.318(6) . ?
C38 H38A 0.9600 . ?
C38 H38B 0.9600 . ?
C38 H38C 0.9600 . ?
C38 O12 1.443(6) . ?
C39 H39A 0.9600 . ?
C39 H39B 0.9600 . ?
C39 H39C 0.9600 . ?
C39 C40 1.508(7) . ?
C40 O13 1.277(6) . ?
C40 O14 1.253(6) . ?
C41 C42 1.506(7) . ?
C41 O15 1.243(6) . ?
C41 O16 1.263(6) . ?
C42 H42A 0.9600 . ?
C42 H42B 0.9600 . ?
C42 H42C 0.9600 . ?
C43 H43A 0.9600 . ?
C43 H43B 0.9600 . ?
C43 H43C 0.9600 . ?
C43 C44 1.506(6) . ?
C44 O17 1.235(5) . ?
C44 O18 1.288(5) . ?
C45 H45A 0.9600 . ?
C45 H45B 0.9600 . ?
C45 H45C 0.9600 . ?
C45 C46 1.518(6) . ?
C46 O21 1.251(6) . ?
C46 O22 1.259(6) . ?
C47 C48 1.513(7) . ?
C47 O19 1.250(6) . ?
C47 O20 1.276(6) . ?
C48 H48A 0.9600 . ?
C48 H48B 0.9600 . ?
C48 H48C 0.9600 . ?
C49 C50 1.506(6) . ?
C49 O23 1.233(5) . ?
C49 O24 1.284(5) . ?
C50 H50A 0.9600 . ?
C50 H50B 0.9600 . ?
C50 H50C 0.9600 . ?
C51 H51A 0.9600 . ?
C51 H51B 0.9600 . ?
C51 H51C 0.9600 . ?
C51 C52 1.453(14) . ?
C52 N5 1.135(11) . ?
C53 H53A 0.9600 . ?
C53 H53B 0.9600 . ?
C53 H53C 0.9600 . ?
C53 C54 1.392(12) . ?
C54 N6 1.172(14) . ?
N1 H1 0.8600 . ?
N4 H4A 0.8600 . ?
O4 H4B 0.88(10) . ?
O9 H9 0.863(9) . ?
O25 H25 0.9244 . ?
O26 H26 0.9800 . ?
O27 H27A 0.8478 . ?
O27 H27B 0.8501 . ?
